data_4328645
loop_
_publ_author_name
'Ping Chai'
'John D. Corbett'

_publ_section_title
;
 Gold Derivatives of Eight Rare-Earth-Metal-Rich Tellurides: Monoclinic
 R7Au2Te2 and Orthorhombic R6AuTe2 Types
;
_journal_name_full 'Inorganic Chemistry'
_journal_page_first 3548
_journal_page_last 3556
_journal_paper_doi 10.1021/ic202342v
_journal_volume 51
_journal_year 2012
_chemical_formula_sum 'Au0.89 Sc6 Te2'
_chemical_formula_weight 700.75
_chemical_name_systematic
; 
 ? 
;
_space_group_IT_number 62
_symmetry_cell_setting orthorhombic
_symmetry_space_group_name_Hall '-P 2ac 2n'
_symmetry_space_group_name_H-M 'P n m a'
_atom_sites_solution_hydrogens geom
_atom_sites_solution_primary direct
_atom_sites_solution_secondary difmap
_audit_creation_method SHELXL-97
_cell_angle_alpha 90.00
_cell_angle_beta 90.00
_cell_angle_gamma 90.00
_cell_formula_units_Z 4
_cell_length_a 20.191(4)
_cell_length_b 3.9199(7)
_cell_length_c 10.7452(13)
_cell_measurement_reflns_used 1022
_cell_measurement_temperature 273(2)
_cell_measurement_theta_max 23.39
_cell_measurement_theta_min 4.31
_cell_volume 850.4(2)
_computing_cell_refinement 'Bruker SMART'
_computing_data_collection 'Bruker SMART'
_computing_data_reduction 'Bruker SAINT'
_computing_molecular_graphics 'Bruker SHELXTL'
_computing_publication_material 'Bruker SHELXTL'
_computing_structure_refinement 'SHELXL-97 (Sheldrick, 1997)'
_computing_structure_solution 'SHELXS-97 (Sheldrick, 1990)'
_diffrn_ambient_temperature 273(2)
_diffrn_measured_fraction_theta_full 0.963
_diffrn_measured_fraction_theta_max 0.963
_diffrn_measurement_device_type 'CCD area detector'
_diffrn_measurement_method 'phi and omega scans'
_diffrn_radiation_monochromator graphite
_diffrn_radiation_source 'fine-focus sealed tube'
_diffrn_radiation_type MoK\a
_diffrn_radiation_wavelength 0.71073
_diffrn_reflns_av_R_equivalents 0.0721
_diffrn_reflns_av_sigmaI/netI 0.0509
_diffrn_reflns_limit_h_max 26
_diffrn_reflns_limit_h_min -26
_diffrn_reflns_limit_k_max 5
_diffrn_reflns_limit_k_min -5
_diffrn_reflns_limit_l_max 13
_diffrn_reflns_limit_l_min -13
_diffrn_reflns_number 7055
_diffrn_reflns_theta_full 28.15
_diffrn_reflns_theta_max 28.15
_diffrn_reflns_theta_min 2.02
_exptl_absorpt_coefficient_mu 26.459
_exptl_absorpt_correction_T_max 0.1993
_exptl_absorpt_correction_T_min 0.0720
_exptl_absorpt_correction_type none
_exptl_crystal_density_diffrn 5.473
_exptl_crystal_density_meas 0
_exptl_crystal_F_000 1202
_exptl_crystal_size_max 0.21
_exptl_crystal_size_mid 0.13
_exptl_crystal_size_min 0.09
_refine_diff_density_max 1.937
_refine_diff_density_min -2.150
_refine_diff_density_rms 0.465
_refine_ls_extinction_method none
_refine_ls_goodness_of_fit_ref 1.027
_refine_ls_hydrogen_treatment mixed
_refine_ls_matrix_type full
_refine_ls_number_parameters 56
_refine_ls_number_reflns 1149
_refine_ls_number_restraints 0
_refine_ls_restrained_S_all 1.027
_refine_ls_R_factor_all 0.0505
_refine_ls_R_factor_gt 0.0345
_refine_ls_shift/su_max 0.000
_refine_ls_shift/su_mean 0.000
_refine_ls_structure_factor_coef Fsqd
_refine_ls_weighting_details 'calc w=1/[\s^2^(Fo^2^)+(0.0291P)^2^+0.0000P] where P=(Fo^2^+2Fc^2^)/3'
_refine_ls_weighting_scheme calc
_refine_ls_wR_factor_gt 0.0649
_refine_ls_wR_factor_ref 0.0709
_reflns_number_gt 915
_reflns_number_total 1149
_reflns_threshold_expression >2sigma(I)
_cod_data_source_file ic202342v_si_004.cif
_cod_data_source_block pnma
_cod_original_cell_volume 850.5(2)
_cod_database_code 4328645

loop_
_symmetry_equiv_pos_as_xyz
'x, y, z'
'-x+1/2, -y, z+1/2'
'-x, y+1/2, -z'
'x+1/2, -y+1/2, -z+1/2'
'-x, -y, -z'
'x-1/2, y, -z-1/2'
'x, -y-1/2, z'
'-x-1/2, y-1/2, z-1/2'

loop_
_atom_site_label
_atom_site_type_symbol
_atom_site_fract_x
_atom_site_fract_y
_atom_site_fract_z
_atom_site_U_iso_or_equiv
_atom_site_adp_type
_atom_site_occupancy
_atom_site_symmetry_multiplicity
_atom_site_calc_flag
_atom_site_refinement_flags
Au Au 0.42414(3) 0.2500 0.63957(5) 0.01389(19) Uani 0.892(3) 2 d SP
Sc1 Sc 0.10750(12) 0.2500 0.3254(2) 0.0169(6) Uani 1 2 d S
Sc2 Sc 0.15982(12) 0.2500 0.0349(2) 0.0137(5) Uani 1 2 d S
Sc3 Sc 0.27048(12) 0.2500 0.7468(2) 0.0119(5) Uani 1 2 d S
Sc4 Sc 0.47214(12) 0.2500 0.3775(2) 0.0151(5) Uani 1 2 d S
Sc5 Sc 0.36203(12) 0.2500 0.0660(2) 0.0127(5) Uani 1 2 d S
Sc6 Sc 0.00744(12) 0.2500 0.6095(2) 0.0157(6) Uani 1 2 d S
Te1 Te 0.23574(4) 0.2500 0.46275(7) 0.0105(2) Uani 1 2 d S
Te2 Te 0.12591(4) 0.2500 0.77216(8) 0.0111(2) Uani 1 2 d S

loop_
_atom_site_aniso_label
_atom_site_aniso_U_11
_atom_site_aniso_U_22
_atom_site_aniso_U_33
_atom_site_aniso_U_23
_atom_site_aniso_U_13
_atom_site_aniso_U_12
Au 0.0134(3) 0.0142(3) 0.0140(3) 0.000 -0.0020(2) 0.000
Sc1 0.0103(13) 0.0247(15) 0.0158(13) 0.000 -0.0006(10) 0.000
Sc2 0.0103(13) 0.0185(14) 0.0122(12) 0.000 0.0010(9) 0.000
Sc3 0.0118(13) 0.0145(13) 0.0095(12) 0.000 -0.0019(9) 0.000
Sc4 0.0131(13) 0.0168(13) 0.0155(13) 0.000 -0.0033(10) 0.000
Sc5 0.0143(13) 0.0133(13) 0.0105(12) 0.000 -0.0015(9) 0.000
Sc6 0.0118(13) 0.0196(14) 0.0156(13) 0.000 -0.0036(10) 0.000
Te1 0.0117(4) 0.0096(4) 0.0102(4) 0.000 -0.0004(3) 0.000
Te2 0.0118(4) 0.0120(5) 0.0094(4) 0.000 -0.0009(3) 0.000

loop_
_atom_type_symbol
_atom_type_description
_atom_type_scat_dispersion_real
_atom_type_scat_dispersion_imag
_atom_type_scat_source
Sc Sc 0.2519 0.3716 'International Tables Vol C Tables 4.2.6.8 and 6.1.1.4'
Te Te -0.5308 1.6751 'International Tables Vol C Tables 4.2.6.8 and 6.1.1.4'
Au Au -2.0133 8.8022 'International Tables Vol C Tables 4.2.6.8 and 6.1.1.4'

loop_
_geom_angle_atom_site_label_1
_geom_angle_atom_site_label_2
_geom_angle_atom_site_label_3
_geom_angle
_geom_angle_site_symmetry_1
_geom_angle_site_symmetry_3
Sc2 Au Sc2 87.86(7) 2 2_565
Sc2 Au Sc1 128.11(7) 2 2_565
Sc2 Au Sc1 70.71(6) 2_565 2_565
Sc2 Au Sc1 70.71(6) 2 2
Sc2 Au Sc1 128.11(7) 2_565 2
Sc1 Au Sc1 86.13(7) 2_565 2
Sc2 Au Sc4 152.24(7) 2 5_666
Sc2 Au Sc4 86.49(5) 2_565 5_666
Sc1 Au Sc4 74.99(6) 2_565 5_666
Sc1 Au Sc4 132.24(7) 2 5_666
Sc2 Au Sc4 86.49(5) 2 5_656
Sc2 Au Sc4 152.24(7) 2_565 5_656
Sc1 Au Sc4 132.24(7) 2_565 5_656
Sc1 Au Sc4 74.99(6) 2 5_656
Sc4 Au Sc4 85.99(7) 5_666 5_656
Sc2 Au Sc4 79.56(6) 2 .
Sc2 Au Sc4 79.56(6) 2_565 .
Sc1 Au Sc4 136.92(4) 2_565 .
Sc1 Au Sc4 136.92(4) 2 .
Sc4 Au Sc4 72.69(7) 5_666 .
Sc4 Au Sc4 72.69(7) 5_656 .
Sc2 Au Sc6 130.95(4) 2 6_657
Sc2 Au Sc6 130.95(4) 2_565 6_657
Sc1 Au Sc6 61.80(5) 2_565 6_657
Sc1 Au Sc6 61.80(5) 2 6_657
Sc4 Au Sc6 70.64(6) 5_666 6_657
Sc4 Au Sc6 70.64(6) 5_656 6_657
Sc4 Au Sc6 129.05(7) . 6_657
Sc2 Au Sc3 64.91(5) 2 .
Sc2 Au Sc3 64.91(5) 2_565 .
Sc1 Au Sc3 63.20(5) 2_565 .
Sc1 Au Sc3 63.20(5) 2 .
Sc4 Au Sc3 134.86(4) 5_666 .
Sc4 Au Sc3 134.86(4) 5_656 .
Sc4 Au Sc3 129.36(6) . .
Sc6 Au Sc3 101.59(6) 6_657 .
Au Sc1 Au 86.13(7) 2_554 2_564
Au Sc1 Te1 122.54(6) 2_554 .
Au Sc1 Te1 122.54(6) 2_564 .
Au Sc1 Sc6 63.95(5) 2_554 5_556
Au Sc1 Sc6 114.81(9) 2_564 5_556
Te1 Sc1 Sc6 122.41(8) . 5_556
Au Sc1 Sc6 114.81(9) 2_554 5_566
Au Sc1 Sc6 63.95(5) 2_564 5_566
Te1 Sc1 Sc6 122.41(8) . 5_566
Sc6 Sc1 Sc6 77.93(8) 5_556 5_566
Au Sc1 Sc3 113.48(9) 2_554 2_564
Au Sc1 Sc3 64.99(5) 2_564 2_564
Te1 Sc1 Sc3 58.11(6) . 2_564
Sc6 Sc1 Sc3 177.36(9) 5_556 2_564
Sc6 Sc1 Sc3 104.05(4) 5_566 2_564
Au Sc1 Sc3 64.99(5) 2_554 2_554
Au Sc1 Sc3 113.48(9) 2_564 2_554
Te1 Sc1 Sc3 58.11(6) . 2_554
Sc6 Sc1 Sc3 104.05(4) 5_556 2_554
Sc6 Sc1 Sc3 177.36(9) 5_566 2_554
Sc3 Sc1 Sc3 73.92(7) 2_564 2_554
Au Sc1 Sc2 54.00(5) 2_554 .
Au Sc1 Sc2 54.00(5) 2_564 .
Te1 Sc1 Sc2 100.98(8) . .
Sc6 Sc1 Sc2 116.81(8) 5_556 .
Sc6 Sc1 Sc2 116.81(8) 5_566 .
Sc3 Sc1 Sc2 60.80(7) 2_564 .
Sc3 Sc1 Sc2 60.80(7) 2_554 .
Au Sc1 Sc5 172.55(8) 2_554 2_565
Au Sc1 Sc5 100.42(3) 2_564 2_565
Te1 Sc1 Sc5 56.67(6) . 2_565
Sc6 Sc1 Sc5 109.66(9) 5_556 2_565
Sc6 Sc1 Sc5 65.80(6) 5_566 2_565
Sc3 Sc1 Sc5 72.86(6) 2_564 2_565
Sc3 Sc1 Sc5 114.77(9) 2_554 2_565
Sc2 Sc1 Sc5 132.99(7) . 2_565
Au Sc1 Sc5 100.42(3) 2_554 2
Au Sc1 Sc5 172.55(8) 2_564 2
Te1 Sc1 Sc5 56.67(6) . 2
Sc6 Sc1 Sc5 65.80(6) 5_556 2
Sc6 Sc1 Sc5 109.66(9) 5_566 2
Sc3 Sc1 Sc5 114.77(9) 2_564 2
Sc3 Sc1 Sc5 72.86(6) 2_554 2
Sc2 Sc1 Sc5 132.99(7) . 2
Sc5 Sc1 Sc5 72.82(7) 2_565 2
Au Sc1 Sc4 52.56(5) 2_554 6_556
Au Sc1 Sc4 52.56(5) 2_564 6_556
Te1 Sc1 Sc4 171.09(10) . 6_556
Sc6 Sc1 Sc4 63.76(7) 5_556 6_556
Sc6 Sc1 Sc4 63.76(7) 5_566 6_556
Sc3 Sc1 Sc4 115.41(8) 2_564 6_556
Sc3 Sc1 Sc4 115.41(8) 2_554 6_556
Sc2 Sc1 Sc4 70.11(8) . 6_556
Sc5 Sc1 Sc4 129.34(7) 2_565 6_556
Sc5 Sc1 Sc4 129.34(7) 2 6_556
Au Sc1 Sc6 117.22(7) 2_554 .
Au Sc1 Sc6 117.22(7) 2_564 .
Te1 Sc1 Sc6 93.82(8) . .
Sc6 Sc1 Sc6 53.29(7) 5_556 .
Sc6 Sc1 Sc6 53.29(7) 5_566 .
Sc3 Sc1 Sc6 129.30(7) 2_564 .
Sc3 Sc1 Sc6 129.30(7) 2_554 .
Sc2 Sc1 Sc6 165.20(10) . .
Sc5 Sc1 Sc6 56.63(6) 2_565 .
Sc5 Sc1 Sc6 56.63(6) 2 .
Sc4 Sc1 Sc6 95.09(8) 6_556 .
Au Sc2 Au 87.86(7) 2_554 2_564
Au Sc2 Te2 104.21(6) 2_554 1_554
Au Sc2 Te2 104.21(6) 2_564 1_554
Au Sc2 Te1 169.75(9) 2_554 2_564
Au Sc2 Te1 94.12(2) 2_564 2_564
Te2 Sc2 Te1 85.07(6) 1_554 2_564
Au Sc2 Te1 94.12(2) 2_554 2_554
Au Sc2 Te1 169.75(9) 2_564 2_554
Te2 Sc2 Te1 85.07(6) 1_554 2_554
Te1 Sc2 Te1 82.20(6) 2_564 2_554
Au Sc2 Sc1 55.28(5) 2_554 .
Au Sc2 Sc1 55.28(5) 2_564 .
Te2 Sc2 Sc1 147.67(9) 1_554 .
Te1 Sc2 Sc1 118.23(7) 2_564 .
Te1 Sc2 Sc1 118.23(7) 2_554 .
Au Sc2 Sc3 113.03(8) 2_554 2_564
Au Sc2 Sc3 64.62(5) 2_564 2_564
Te2 Sc2 Sc3 140.08(5) 1_554 2_564
Te1 Sc2 Sc3 59.34(5) 2_564 2_564
Te1 Sc2 Sc3 105.47(8) 2_554 2_564
Sc1 Sc2 Sc3 59.06(6) . 2_564
Au Sc2 Sc3 64.62(5) 2_554 2_554
Au Sc2 Sc3 113.03(8) 2_564 2_554
Te2 Sc2 Sc3 140.08(5) 1_554 2_554
Te1 Sc2 Sc3 105.47(8) 2_564 2_554
Te1 Sc2 Sc3 59.34(5) 2_554 2_554
Sc1 Sc2 Sc3 59.06(6) . 2_554
Sc3 Sc2 Sc3 72.43(7) 2_564 2_554
Au Sc2 Sc4 52.03(5) 2_554 2_554
Au Sc2 Sc4 96.71(7) 2_564 2_554
Te2 Sc2 Sc4 52.31(5) 1_554 2_554
Te1 Sc2 Sc4 137.37(8) 2_564 2_554
Te1 Sc2 Sc4 92.41(5) 2_554 2_554
Sc1 Sc2 Sc4 101.61(7) . 2_554
Sc3 Sc2 Sc4 158.18(9) 2_564 2_554
Sc3 Sc2 Sc4 107.76(4) 2_554 2_554
Au Sc2 Sc4 96.71(7) 2_554 2_564
Au Sc2 Sc4 52.03(5) 2_564 2_564
Te2 Sc2 Sc4 52.31(5) 1_554 2_564
Te1 Sc2 Sc4 92.41(5) 2_564 2_564
Te1 Sc2 Sc4 137.37(8) 2_554 2_564
Sc1 Sc2 Sc4 101.61(7) . 2_564
Sc3 Sc2 Sc4 107.76(4) 2_564 2_564
Sc3 Sc2 Sc4 158.18(9) 2_554 2_564
Sc4 Sc2 Sc4 63.69(6) 2_554 2_564
Te2 Sc3 Te1 83.56(6) . 2_565
Te2 Sc3 Te1 83.56(6) . 2
Te1 Sc3 Te1 80.29(6) 2_565 2
Te2 Sc3 Te1 82.39(6) . .
Te1 Sc3 Te1 137.28(4) 2_565 .
Te1 Sc3 Te1 137.28(4) 2 .
Te2 Sc3 Sc1 136.76(6) . 2_565
Te1 Sc3 Sc1 56.34(5) 2_565 2_565
Te1 Sc3 Sc1 102.76(8) 2 2_565
Te1 Sc3 Sc1 114.96(8) . 2_565
Te2 Sc3 Sc1 136.76(6) . 2
Te1 Sc3 Sc1 102.76(8) 2_565 2
Te1 Sc3 Sc1 56.34(5) 2 2
Te1 Sc3 Sc1 114.96(8) . 2
Sc1 Sc3 Sc1 73.92(7) 2_565 2
Te2 Sc3 Au 164.97(9) . .
Te1 Sc3 Au 107.72(6) 2_565 .
Te1 Sc3 Au 107.72(6) 2 .
Te1 Sc3 Au 82.57(6) . .
Sc1 Sc3 Au 51.81(5) 2_565 .
Sc1 Sc3 Au 51.81(5) 2 .
Te2 Sc3 Sc2 119.09(7) . 2
Te1 Sc3 Sc2 157.26(9) 2_565 2
Te1 Sc3 Sc2 99.24(4) 2 2
Te1 Sc3 Sc2 54.98(5) . 2
Sc1 Sc3 Sc2 102.27(9) 2_565 2
Sc1 Sc3 Sc2 60.14(6) 2 2
Au Sc3 Sc2 50.46(5) . 2
Te2 Sc3 Sc2 119.09(7) . 2_565
Te1 Sc3 Sc2 99.24(4) 2_565 2_565
Te1 Sc3 Sc2 157.26(9) 2 2_565
Te1 Sc3 Sc2 54.98(5) . 2_565
Sc1 Sc3 Sc2 60.14(6) 2_565 2_565
Sc1 Sc3 Sc2 102.27(9) 2 2_565
Au Sc3 Sc2 50.46(5) . 2_565
Sc2 Sc3 Sc2 72.43(7) 2 2_565
Au Sc4 Au 85.99(7) 5_666 5_656
Au Sc4 Au 107.31(7) 5_666 .
Au Sc4 Au 107.31(7) 5_656 .
Au Sc4 Te2 154.17(10) 5_666 2_554
Au Sc4 Te2 90.64(3) 5_656 2_554
Au Sc4 Te2 98.15(7) . 2_554
Au Sc4 Te2 90.64(3) 5_666 2_564
Au Sc4 Te2 154.17(10) 5_656 2_564
Au Sc4 Te2 98.15(7) . 2_564
Te2 Sc4 Te2 81.35(7) 2_554 2_564
Au Sc4 Sc4 55.03(5) 5_666 5_666
Au Sc4 Sc4 101.39(10) 5_656 5_666
Au Sc4 Sc4 52.28(7) . 5_666
Te2 Sc4 Sc4 150.16(13) 2_554 5_666
Te2 Sc4 Sc4 97.53(4) 2_564 5_666
Au Sc4 Sc4 101.39(10) 5_666 5_656
Au Sc4 Sc4 55.03(5) 5_656 5_656
Au Sc4 Sc4 52.28(7) . 5_656
Te2 Sc4 Sc4 97.53(4) 2_554 5_656
Te2 Sc4 Sc4 150.16(13) 2_564 5_656
Sc4 Sc4 Sc4 68.80(9) 5_666 5_656
Au Sc4 Sc1 52.45(5) 5_666 6_656
Au Sc4 Sc1 52.45(5) 5_656 6_656
Au Sc4 Sc1 147.58(9) . 6_656
Te2 Sc4 Sc1 106.24(7) 2_554 6_656
Te2 Sc4 Sc1 106.24(7) 2_564 6_656
Sc4 Sc4 Sc1 102.69(10) 5_666 6_656
Sc4 Sc4 Sc1 102.69(10) 5_656 6_656
Au Sc4 Sc6 104.06(8) 5_666 2_554
Au Sc4 Sc6 58.72(5) 5_656 2_554
Au Sc4 Sc6 144.54(4) . 2_554
Te2 Sc4 Sc6 53.42(5) 2_554 2_554
Te2 Sc4 Sc6 97.61(8) 2_564 2_554
Sc4 Sc4 Sc6 154.21(13) 5_666 2_554
Sc4 Sc4 Sc6 105.61(5) 5_656 2_554
Sc1 Sc4 Sc6 52.85(6) 6_656 2_554
Au Sc4 Sc6 58.72(5) 5_666 2_564
Au Sc4 Sc6 104.06(8) 5_656 2_564
Au Sc4 Sc6 144.54(4) . 2_564
Te2 Sc4 Sc6 97.61(8) 2_554 2_564
Te2 Sc4 Sc6 53.42(5) 2_564 2_564
Sc4 Sc4 Sc6 105.61(5) 5_666 2_564
Sc4 Sc4 Sc6 154.21(13) 5_656 2_564
Sc1 Sc4 Sc6 52.85(6) 6_656 2_564
Sc6 Sc4 Sc6 67.94(7) 2_554 2_564
Au Sc4 Sc2 155.71(9) 5_666 2
Au Sc4 Sc2 101.07(4) 5_656 2
Au Sc4 Sc2 48.41(5) . 2
Te2 Sc4 Sc2 49.86(5) 2_554 2
Te2 Sc4 Sc2 92.47(7) 2_564 2
Sc4 Sc4 Sc2 100.68(10) 5_666 2
Sc4 Sc4 Sc2 65.75(7) 5_656 2
Sc1 Sc4 Sc2 147.62(3) 6_656 2
Sc6 Sc4 Sc2 99.39(5) 2_554 2
Sc6 Sc4 Sc2 138.83(9) 2_564 2
Au Sc4 Sc2 101.07(4) 5_666 2_565
Au Sc4 Sc2 155.71(9) 5_656 2_565
Au Sc4 Sc2 48.41(5) . 2_565
Te2 Sc4 Sc2 92.47(7) 2_554 2_565
Te2 Sc4 Sc2 49.86(5) 2_564 2_565
Sc4 Sc4 Sc2 65.75(7) 5_666 2_565
Sc4 Sc4 Sc2 100.68(10) 5_656 2_565
Sc1 Sc4 Sc2 147.62(3) 6_656 2_565
Sc6 Sc4 Sc2 138.83(9) 2_554 2_565
Sc6 Sc4 Sc2 99.39(5) 2_564 2_565
Sc2 Sc4 Sc2 63.69(6) 2 2_565
Te2 Sc5 Te2 82.67(7) 2_564 2_554
Te2 Sc5 Te1 139.72(9) 2_564 2_554
Te2 Sc5 Te1 84.17(4) 2_554 2_554
Te2 Sc5 Te1 84.17(4) 2_564 2_564
Te2 Sc5 Te1 139.72(9) 2_554 2_564
Te1 Sc5 Te1 81.75(6) 2_554 2_564
Te2 Sc5 Sc1 163.96(9) 2_564 2_554
Te2 Sc5 Sc1 100.20(4) 2_554 2_554
Te1 Sc5 Sc1 56.24(5) 2_554 2_554
Te1 Sc5 Sc1 102.77(8) 2_564 2_554
Te2 Sc5 Sc1 100.20(4) 2_564 2_564
Te2 Sc5 Sc1 163.96(9) 2_554 2_564
Te1 Sc5 Sc1 102.77(8) 2_554 2_564
Te1 Sc5 Sc1 56.24(5) 2_564 2_564
Sc1 Sc5 Sc1 72.82(7) 2_554 2_564
Te2 Sc5 Sc6 55.91(5) 2_564 2_564
Te2 Sc5 Sc6 102.70(8) 2_554 2_564
Te1 Sc5 Sc6 164.25(10) 2_554 2_564
Te1 Sc5 Sc6 100.91(3) 2_564 2_564
Sc1 Sc5 Sc6 108.24(9) 2_554 2_564
Sc1 Sc5 Sc6 67.15(6) 2_564 2_564
Te2 Sc5 Sc6 102.70(8) 2_564 2_554
Te2 Sc5 Sc6 55.91(5) 2_554 2_554
Te1 Sc5 Sc6 100.91(3) 2_554 2_554
Te1 Sc5 Sc6 164.25(10) 2_564 2_554
Sc1 Sc5 Sc6 67.15(6) 2_554 2_554
Sc1 Sc5 Sc6 108.24(9) 2_564 2_554
Sc6 Sc5 Sc6 72.42(7) 2_564 2_554
Te2 Sc5 Sc6 109.54(7) 2_564 6_656
Te2 Sc5 Sc6 109.54(7) 2_554 6_656
Te1 Sc5 Sc6 110.74(7) 2_554 6_656
Te1 Sc5 Sc6 110.74(7) 2_564 6_656
Sc1 Sc5 Sc6 54.55(6) 2_554 6_656
Sc1 Sc5 Sc6 54.55(6) 2_564 6_656
Sc6 Sc5 Sc6 53.69(7) 2_564 6_656
Sc6 Sc5 Sc6 53.69(7) 2_554 6_656
Te2 Sc6 Sc6 122.00(10) . 5_556
Te2 Sc6 Sc6 122.00(10) . 5_566
Sc6 Sc6 Sc6 79.10(12) 5_556 5_566
Te2 Sc6 Sc1 117.97(8) . 5_556
Sc6 Sc6 Sc1 72.44(8) 5_556 5_556
Sc6 Sc6 Sc1 119.95(12) 5_566 5_556
Te2 Sc6 Sc1 117.97(8) . 5_566
Sc6 Sc6 Sc1 119.95(12) 5_556 5_566
Sc6 Sc6 Sc1 72.44(8) 5_566 5_566
Sc1 Sc6 Sc1 77.93(8) 5_556 5_566
Te2 Sc6 Au 85.81(7) . 6_557
Sc6 Sc6 Au 126.67(10) 5_556 6_557
Sc6 Sc6 Au 126.67(10) 5_566 6_557
Sc1 Sc6 Au 54.25(6) 5_556 6_557
Sc1 Sc6 Au 54.25(6) 5_566 6_557
Te2 Sc6 Sc5 56.06(6) . 2_565
Sc6 Sc6 Sc5 110.24(12) 5_556 2_565
Sc6 Sc6 Sc5 66.02(8) 5_566 2_565
Sc1 Sc6 Sc5 174.03(10) 5_556 2_565
Sc1 Sc6 Sc5 104.57(4) 5_566 2_565
Au Sc6 Sc5 122.69(7) 6_557 2_565
Te2 Sc6 Sc5 56.06(6) . 2
Sc6 Sc6 Sc5 66.02(8) 5_556 2
Sc6 Sc6 Sc5 110.24(12) 5_566 2
Sc1 Sc6 Sc5 104.57(4) 5_556 2
Sc1 Sc6 Sc5 174.03(10) 5_566 2
Au Sc6 Sc5 122.69(7) 6_557 2
Sc5 Sc6 Sc5 72.42(7) 2_565 2
Te2 Sc6 Sc5 176.58(10) . 6_556
Sc6 Sc6 Sc5 60.29(8) 5_556 6_556
Sc6 Sc6 Sc5 60.29(8) 5_566 6_556
Sc1 Sc6 Sc5 59.66(6) 5_556 6_556
Sc1 Sc6 Sc5 59.66(6) 5_566 6_556
Au Sc6 Sc5 90.77(7) 6_557 6_556
Sc5 Sc6 Sc5 126.31(7) 2_565 6_556
Sc5 Sc6 Sc5 126.31(7) 2 6_556
Te2 Sc6 Sc4 54.61(5) . 2_565
Sc6 Sc6 Sc4 174.37(8) 5_556 2_565
Sc6 Sc6 Sc4 106.47(4) 5_566 2_565
Sc1 Sc6 Sc4 104.77(9) 5_556 2_565
Sc1 Sc6 Sc4 63.40(7) 5_566 2_565
Au Sc6 Sc4 50.63(5) 6_557 2_565
Sc5 Sc6 Sc4 72.07(6) 2_565 2_565
Sc5 Sc6 Sc4 110.63(9) 2 2_565
Sc5 Sc6 Sc4 122.87(8) 6_556 2_565
Te2 Sc6 Sc4 54.61(5) . 2
Sc6 Sc6 Sc4 106.47(4) 5_556 2
Sc6 Sc6 Sc4 174.37(8) 5_566 2
Sc1 Sc6 Sc4 63.40(7) 5_556 2
Sc1 Sc6 Sc4 104.77(9) 5_566 2
Au Sc6 Sc4 50.63(5) 6_557 2
Sc5 Sc6 Sc4 110.63(9) 2_565 2
Sc5 Sc6 Sc4 72.07(6) 2 2
Sc5 Sc6 Sc4 122.87(8) 6_556 2
Sc4 Sc6 Sc4 67.94(7) 2_565 2
Te2 Sc6 Sc1 92.65(8) . .
Sc6 Sc6 Sc1 54.27(8) 5_556 .
Sc6 Sc6 Sc1 54.27(8) 5_566 .
Sc1 Sc6 Sc1 126.71(7) 5_556 .
Sc1 Sc6 Sc1 126.71(7) 5_566 .
Au Sc6 Sc1 178.46(9) 6_557 .
Sc5 Sc6 Sc1 56.22(6) 2_565 .
Sc5 Sc6 Sc1 56.22(6) 2 .
Sc5 Sc6 Sc1 90.77(8) 6_556 .
Sc4 Sc6 Sc1 128.30(7) 2_565 .
Sc4 Sc6 Sc1 128.30(7) 2 .
Sc1 Te1 Sc2 138.01(3) . 2_565
Sc1 Te1 Sc2 138.01(3) . 2
Sc2 Te1 Sc2 82.20(6) 2_565 2
Sc1 Te1 Sc5 67.09(6) . 2
Sc2 Te1 Sc5 143.13(7) 2_565 2
Sc2 Te1 Sc5 86.54(5) 2 2
Sc1 Te1 Sc5 67.09(6) . 2_565
Sc2 Te1 Sc5 86.54(5) 2_565 2_565
Sc2 Te1 Sc5 143.13(7) 2 2_565
Sc5 Te1 Sc5 81.75(6) 2 2_565
Sc1 Te1 Sc3 65.56(6) . 2_554
Sc2 Te1 Sc3 130.65(7) 2_565 2_554
Sc2 Te1 Sc3 78.69(6) 2 2_554
Sc5 Te1 Sc3 80.43(6) 2 2_554
Sc5 Te1 Sc3 132.65(7) 2_565 2_554
Sc1 Te1 Sc3 65.56(6) . 2_564
Sc2 Te1 Sc3 78.69(6) 2_565 2_564
Sc2 Te1 Sc3 130.65(7) 2 2_564
Sc5 Te1 Sc3 132.65(7) 2 2_564
Sc5 Te1 Sc3 80.43(6) 2_565 2_564
Sc3 Te1 Sc3 80.29(6) 2_554 2_564
Sc1 Te1 Sc3 132.62(7) . .
Sc2 Te1 Sc3 65.68(6) 2_565 .
Sc2 Te1 Sc3 65.68(6) 2 .
Sc5 Te1 Sc3 77.67(6) 2 .
Sc5 Te1 Sc3 77.67(6) 2_565 .
Sc3 Te1 Sc3 138.87(3) 2_554 .
Sc3 Te1 Sc3 138.87(3) 2_564 .
Sc2 Te2 Sc3 81.70(7) 1_556 .
Sc2 Te2 Sc6 139.78(7) 1_556 .
Sc3 Te2 Sc6 138.52(7) . .
Sc2 Te2 Sc5 134.91(4) 1_556 2
Sc3 Te2 Sc5 81.31(6) . 2
Sc6 Te2 Sc5 68.04(6) . 2
Sc2 Te2 Sc5 134.91(4) 1_556 2_565
Sc3 Te2 Sc5 81.31(6) . 2_565
Sc6 Te2 Sc5 68.04(6) . 2_565
Sc5 Te2 Sc5 82.67(7) 2 2_565
Sc2 Te2 Sc4 77.84(6) 1_556 2
Sc3 Te2 Sc4 133.67(5) . 2
Sc6 Te2 Sc4 71.97(6) . 2
Sc5 Te2 Sc4 84.52(6) 2 2
Sc5 Te2 Sc4 139.95(7) 2_565 2
Sc2 Te2 Sc4 77.84(6) 1_556 2_565
Sc3 Te2 Sc4 133.67(5) . 2_565
Sc6 Te2 Sc4 71.97(6) . 2_565
Sc5 Te2 Sc4 139.95(7) 2 2_565
Sc5 Te2 Sc4 84.52(6) 2_565 2_565
Sc4 Te2 Sc4 81.35(7) 2 2_565

loop_
_geom_bond_atom_site_label_1
_geom_bond_atom_site_label_2
_geom_bond_distance
_geom_bond_site_symmetry_2
Au Sc2 2.8251(18) 2
Au Sc2 2.8251(17) 2_565
Au Sc1 2.8702(19) 2_565
Au Sc1 2.8702(19) 2
Au Sc4 2.8742(19) 5_666
Au Sc4 2.8742(19) 5_656
Au Sc4 2.978(3) .
Au Sc6 3.177(3) 6_657
Au Sc3 3.310(3) .
Sc1 Au 2.8702(19) 2_554
Sc1 Au 2.8702(19) 2_564
Sc1 Te1 2.980(3) .
Sc1 Sc6 3.117(3) 5_556
Sc1 Sc6 3.117(3) 5_566
Sc1 Sc3 3.260(3) 2_564
Sc1 Sc3 3.260(3) 2_554
Sc1 Sc2 3.296(3) .
Sc1 Sc5 3.302(3) 2_565
Sc1 Sc5 3.302(3) 2
Sc1 Sc4 3.497(4) 6_556
Sc1 Sc6 3.661(4) .
Sc2 Au 2.8251(17) 2_554
Sc2 Au 2.8251(17) 2_564
Sc2 Te2 2.905(3) 1_554
Sc2 Te1 2.9814(19) 2_564
Sc2 Te1 2.9814(19) 2_554
Sc2 Sc3 3.318(3) 2_564
Sc2 Sc3 3.318(3) 2_554
Sc2 Sc4 3.715(3) 2_554
Sc2 Sc4 3.715(3) 2_564
Sc3 Te2 2.932(3) .
Sc3 Te1 3.0401(19) 2_565
Sc3 Te1 3.0401(19) 2
Sc3 Te1 3.132(2) .
Sc3 Sc1 3.260(3) 2_565
Sc3 Sc1 3.260(3) 2
Sc3 Sc2 3.318(3) 2
Sc3 Sc2 3.318(3) 2_565
Sc4 Au 2.8742(19) 5_666
Sc4 Au 2.8742(19) 5_656
Sc4 Te2 3.007(2) 2_554
Sc4 Te2 3.007(2) 2_564
Sc4 Sc4 3.469(4) 5_666
Sc4 Sc4 3.469(4) 5_656
Sc4 Sc1 3.497(4) 6_656
Sc4 Sc6 3.508(3) 2_554
Sc4 Sc6 3.508(3) 2_564
Sc4 Sc2 3.715(3) 2
Sc4 Sc2 3.715(3) 2_565
Sc5 Te2 2.9675(19) 2_564
Sc5 Te2 2.9675(19) 2_554
Sc5 Te1 2.9951(19) 2_554
Sc5 Te1 2.9951(19) 2_564
Sc5 Sc1 3.302(3) 2_554
Sc5 Sc1 3.302(3) 2_564
Sc5 Sc6 3.318(3) 2_564
Sc5 Sc6 3.318(3) 2_554
Sc5 Sc6 3.490(3) 6_656
Sc6 Te2 2.962(3) .
Sc6 Sc6 3.078(4) 5_556
Sc6 Sc6 3.078(4) 5_566
Sc6 Sc1 3.117(3) 5_556
Sc6 Sc1 3.117(3) 5_566
Sc6 Au 3.177(3) 6_557
Sc6 Sc5 3.318(3) 2_565
Sc6 Sc5 3.318(3) 2
Sc6 Sc5 3.490(3) 6_556
Sc6 Sc4 3.508(3) 2_565
Sc6 Sc4 3.508(3) 2
Te1 Sc2 2.9814(19) 2_565
Te1 Sc2 2.9814(19) 2
Te1 Sc5 2.9951(19) 2
Te1 Sc5 2.9951(19) 2_565
Te1 Sc3 3.0401(19) 2_554
Te1 Sc3 3.0401(19) 2_564
Te2 Sc2 2.905(3) 1_556
Te2 Sc5 2.9675(19) 2
Te2 Sc5 2.9675(19) 2_565
Te2 Sc4 3.007(2) 2
Te2 Sc4 3.007(2) 2_565
